data_2225467
loop_
_publ_author_name
'Gowda, B. Thimme'
'Foro, Sabine'
'Saraswathi, B. S.'
'Fuess, Hartmut'

_publ_section_title
;
 <i>N</i>-(3-Chlorophenyl)succinamic acid
;
_journal_coeditor_code BT5210
_journal_issue 4
_journal_name_full 'Acta Crystallographica Section E'
_journal_page_first o842
_journal_paper_doi 10.1107/S1600536810008949
_journal_volume 66
_journal_year 2010
_chemical_formula_iupac 'C10 H10 Cl N O3'
_chemical_formula_moiety 'C10 H10 Cl N O3'
_chemical_formula_sum 'C10 H10 Cl N O3'
_chemical_formula_weight 227.64
_chemical_name_systematic
;
<i>N</i>-(3-Chlorophenyl)succinamic acid
;
_space_group_IT_number 61
_symmetry_cell_setting orthorhombic
_symmetry_space_group_name_Hall '-P 2ac 2ab'
_symmetry_space_group_name_H-M 'P b c a'
_atom_sites_solution_hydrogens geom
_atom_sites_solution_primary direct
_atom_sites_solution_secondary difmap
_audit_creation_method SHELXL-97
_cell_angle_alpha 90.00
_cell_angle_beta 90.00
_cell_angle_gamma 90.00
_cell_formula_units_Z 8
_cell_length_a 10.0308(8)
_cell_length_b 11.1810(9)
_cell_length_c 19.036(2)
_cell_measurement_reflns_used 2016
_cell_measurement_temperature 299(2)
_cell_measurement_theta_max 27.74
_cell_measurement_theta_min 2.73
_cell_volume 2135.0(3)
_computing_cell_refinement
;
CrysAlis RED (Oxford Diffraction, 2009)
;
_computing_data_collection
;
CrysAlis CCD (Oxford Diffraction, 2009)
;
_computing_data_reduction
;
CrysAlis RED (Oxford Diffraction, 2009)
;
_computing_molecular_graphics 'PLATON (Spek, 2009)'
_computing_publication_material 'SHELXL97 (Sheldrick, 2008)'
_computing_structure_refinement 'SHELXL97 (Sheldrick, 2008)'
_computing_structure_solution 'SHELXS97 (Sheldrick, 2008)'
_diffrn_ambient_temperature 299(2)
_diffrn_measured_fraction_theta_full 0.999
_diffrn_measured_fraction_theta_max 0.999
_diffrn_measurement_device_type
;
Oxford Diffraction Xcalibur diffractometer
with a Sapphire CCD detector
;
_diffrn_measurement_method
;
Rotation method data acquisition using \w and \f scans.
;
_diffrn_radiation_monochromator graphite
_diffrn_radiation_source 'fine-focus sealed tube'
_diffrn_radiation_type MoK\a
_diffrn_radiation_wavelength 0.71073
_diffrn_reflns_av_R_equivalents 0.0454
_diffrn_reflns_av_sigmaI/netI 0.0535
_diffrn_reflns_limit_h_max 12
_diffrn_reflns_limit_h_min -9
_diffrn_reflns_limit_k_max 13
_diffrn_reflns_limit_k_min -12
_diffrn_reflns_limit_l_max 23
_diffrn_reflns_limit_l_min -22
_diffrn_reflns_number 8200
_diffrn_reflns_theta_full 26.37
_diffrn_reflns_theta_max 26.37
_diffrn_reflns_theta_min 2.93
_diffrn_standards_decay_% 0
_diffrn_standards_number 0
_exptl_absorpt_coefficient_mu 0.343
_exptl_absorpt_correction_T_max 0.9797
_exptl_absorpt_correction_T_min 0.9221
_exptl_absorpt_correction_type multi-scan
_exptl_absorpt_process_details
;
(CrysAlis RED; Oxford Diffraction, 2009)
;
_exptl_crystal_colour colourless
_exptl_crystal_density_diffrn 1.416
_exptl_crystal_density_method 'not measured'
_exptl_crystal_description plate
_exptl_crystal_F_000 944
_exptl_crystal_size_max 0.24
_exptl_crystal_size_mid 0.20
_exptl_crystal_size_min 0.06
_refine_diff_density_max 0.304
_refine_diff_density_min -0.390
_refine_ls_extinction_method none
_refine_ls_goodness_of_fit_ref 1.017
_refine_ls_hydrogen_treatment mixed
_refine_ls_matrix_type full
_refine_ls_number_parameters 142
_refine_ls_number_reflns 2184
_refine_ls_number_restraints 2
_refine_ls_restrained_S_all 1.017
_refine_ls_R_factor_all 0.1327
_refine_ls_R_factor_gt 0.0580
_refine_ls_shift/su_max 0.012
_refine_ls_shift/su_mean 0.002
_refine_ls_structure_factor_coef Fsqd
_refine_ls_weighting_details 'calc w=1/[\s^2^(Fo^2^)+(0.0603P)^2^+1.1737P] where P=(Fo^2^+2Fc^2^)/3'
_refine_ls_weighting_scheme calc
_refine_ls_wR_factor_gt 0.1227
_refine_ls_wR_factor_ref 0.1524
_reflns_number_gt 1137
_reflns_number_total 2184
_reflns_threshold_expression I>2\s(I)
_cod_data_source_file bt5210.cif
_cod_data_source_block I
_cod_database_code 2225467
_cod_database_fobs_code 2225467

loop_
_symmetry_equiv_pos_as_xyz
'x, y, z'
'-x+1/2, -y, z+1/2'
'x+1/2, -y+1/2, -z'
'-x, y+1/2, -z+1/2'
'-x, -y, -z'
'x-1/2, y, -z-1/2'
'-x-1/2, y-1/2, z'
'x, -y-1/2, z-1/2'

loop_
_atom_site_type_symbol
_atom_site_label
_atom_site_fract_x
_atom_site_fract_y
_atom_site_fract_z
_atom_site_U_iso_or_equiv
_atom_site_adp_type
_atom_site_calc_flag
_atom_site_refinement_flags
_atom_site_occupancy
_atom_site_disorder_assembly
_atom_site_disorder_group
Cl Cl1 0.25030(11) 0.71276(10) 0.20800(6) 0.0858(4) Uani d . 1 . .
O O1 -0.0249(2) 0.23883(19) 0.02471(13) 0.0655(7) Uani d . 1 . .
O O2 0.1845(3) 0.0367(2) -0.03891(14) 0.0673(7) Uani d . 1 . .
O O3 0.0091(3) -0.0318(2) -0.09646(13) 0.0651(7) Uani d D 1 . .
H H3O 0.033(5) -0.097(2) -0.081(2) 0.098 Uiso d D 1 . .
N N1 0.1200(3) 0.3941(2) 0.03276(15) 0.0539(8) Uani d D 1 . .
H H1N 0.181(3) 0.431(3) 0.0101(16) 0.065 Uiso d D 1 . .
C C1 0.0900(3) 0.4445(3) 0.09884(18) 0.0484(8) Uani d . 1 . .
C C2 0.1706(4) 0.5390(3) 0.12010(18) 0.0523(9) Uani d . 1 . .
H H2 0.2395 0.5654 0.0913 0.063 Uiso calc R 1 . .
C C3 0.1482(4) 0.5930(3) 0.1835(2) 0.0574(10) Uani d . 1 . .
C C4 0.0471(5) 0.5568(4) 0.2270(2) 0.0714(12) Uani d . 1 . .
H H4 0.0329 0.5943 0.2700 0.086 Uiso calc R 1 . .
C C5 -0.0325(5) 0.4644(4) 0.2058(2) 0.0741(12) Uani d . 1 . .
H H5 -0.1015 0.4393 0.2349 0.089 Uiso calc R 1 . .
C C6 -0.0129(4) 0.4072(3) 0.1420(2) 0.0627(10) Uani d . 1 . .
H H6 -0.0682 0.3446 0.1284 0.075 Uiso calc R 1 . .
C C7 0.0649(3) 0.2997(3) -0.00050(19) 0.0480(8) Uani d . 1 . .
C C8 0.1239(3) 0.2756(3) -0.07174(17) 0.0519(9) Uani d . 1 . .
H H8A 0.2183 0.2590 -0.0664 0.062 Uiso calc R 1 . .
H H8B 0.1151 0.3468 -0.1004 0.062 Uiso calc R 1 . .
C C9 0.0587(4) 0.1716(3) -0.10939(18) 0.0566(9) Uani d . 1 . .
H H9A -0.0373 0.1824 -0.1086 0.068 Uiso calc R 1 . .
H H9B 0.0870 0.1716 -0.1581 0.068 Uiso calc R 1 . .
C C10 0.0920(4) 0.0530(3) -0.07727(17) 0.0444(8) Uani d . 1 . .

loop_
_atom_site_aniso_label
_atom_site_aniso_U_11
_atom_site_aniso_U_22
_atom_site_aniso_U_33
_atom_site_aniso_U_12
_atom_site_aniso_U_13
_atom_site_aniso_U_23
Cl1 0.0739(7) 0.0821(8) 0.1014(9) 0.0073(6) -0.0183(7) -0.0295(6)
O1 0.0610(15) 0.0445(13) 0.091(2) -0.0112(12) 0.0190(14) 0.0046(12)
O2 0.0650(17) 0.0477(14) 0.0894(19) 0.0055(13) -0.0291(16) 0.0059(13)
O3 0.0739(18) 0.0504(14) 0.0712(17) -0.0174(15) -0.0159(14) 0.0058(13)
N1 0.0531(18) 0.0452(16) 0.063(2) -0.0146(14) 0.0162(15) -0.0029(14)
C1 0.049(2) 0.0408(18) 0.055(2) 0.0040(16) 0.0087(18) 0.0059(16)
C2 0.045(2) 0.054(2) 0.058(2) 0.0041(18) 0.0071(17) 0.0025(17)
C3 0.053(2) 0.057(2) 0.062(2) 0.0130(18) -0.009(2) 0.0002(19)
C4 0.088(3) 0.075(3) 0.052(3) 0.019(3) 0.008(2) 0.004(2)
C5 0.083(3) 0.074(3) 0.066(3) 0.007(3) 0.032(2) 0.018(2)
C6 0.060(2) 0.054(2) 0.074(3) -0.0032(19) 0.018(2) 0.0106(19)
C7 0.0447(18) 0.0346(16) 0.065(2) 0.0046(15) 0.0048(19) 0.0118(16)
C8 0.056(2) 0.0356(17) 0.064(2) 0.0035(16) 0.0013(19) 0.0076(16)
C9 0.065(2) 0.0490(19) 0.056(2) 0.0029(18) -0.0134(19) 0.0037(17)
C10 0.047(2) 0.0430(19) 0.0430(19) 0.0012(16) 0.0024(17) -0.0039(15)

loop_
_atom_type_symbol
_atom_type_description
_atom_type_scat_dispersion_real
_atom_type_scat_dispersion_imag
_atom_type_scat_source
C C 0.0033 0.0016 'International Tables Vol C Tables 4.2.6.8 and 6.1.1.4'
H H 0.0000 0.0000 'International Tables Vol C Tables 4.2.6.8 and 6.1.1.4'
Cl Cl 0.1484 0.1585 'International Tables Vol C Tables 4.2.6.8 and 6.1.1.4'
N N 0.0061 0.0033 'International Tables Vol C Tables 4.2.6.8 and 6.1.1.4'
O O 0.0106 0.0060 'International Tables Vol C Tables 4.2.6.8 and 6.1.1.4'

loop_
_geom_angle_atom_site_label_1
_geom_angle_atom_site_label_2
_geom_angle_atom_site_label_3
_geom_angle_site_symmetry_1
_geom_angle_site_symmetry_3
_geom_angle
_geom_angle_publ_flag
C10 O3 H3O . . 111(3) ?
C7 N1 C1 . . 130.1(3) ?
C7 N1 H1N . . 116(2) ?
C1 N1 H1N . . 114(2) ?
C6 C1 C2 . . 119.4(3) ?
C6 C1 N1 . . 124.6(3) ?
C2 C1 N1 . . 116.0(3) ?
C3 C2 C1 . . 119.8(3) ?
C3 C2 H2 . . 120.1 ?
C1 C2 H2 . . 120.1 ?
C2 C3 C4 . . 121.6(4) ?
C2 C3 Cl1 . . 118.5(3) ?
C4 C3 Cl1 . . 119.9(3) ?
C5 C4 C3 . . 118.5(4) ?
C5 C4 H4 . . 120.7 ?
C3 C4 H4 . . 120.7 ?
C4 C5 C6 . . 121.7(4) ?
C4 C5 H5 . . 119.2 ?
C6 C5 H5 . . 119.2 ?
C1 C6 C5 . . 119.1(4) ?
C1 C6 H6 . . 120.4 ?
C5 C6 H6 . . 120.4 ?
O1 C7 N1 . . 123.5(3) ?
O1 C7 C8 . . 122.8(3) ?
N1 C7 C8 . . 113.7(3) ?
C7 C8 C9 . . 113.2(3) ?
C7 C8 H8A . . 108.9 ?
C9 C8 H8A . . 108.9 ?
C7 C8 H8B . . 108.9 ?
C9 C8 H8B . . 108.9 ?
H8A C8 H8B . . 107.7 ?
C10 C9 C8 . . 112.9(3) ?
C10 C9 H9A . . 109.0 ?
C8 C9 H9A . . 109.0 ?
C10 C9 H9B . . 109.0 ?
C8 C9 H9B . . 109.0 ?
H9A C9 H9B . . 107.8 ?
O2 C10 O3 . . 123.5(3) ?
O2 C10 C9 . . 123.9(3) ?
O3 C10 C9 . . 112.6(3) ?

loop_
_geom_bond_atom_site_label_1
_geom_bond_atom_site_label_2
_geom_bond_site_symmetry_2
_geom_bond_distance
_geom_bond_publ_flag
Cl1 C3 . 1.749(4) ?
O1 C7 . 1.226(4) ?
O2 C10 . 1.195(4) ?
O3 C10 . 1.313(4) ?
O3 H3O . 0.820(19) ?
N1 C7 . 1.349(4) ?
N1 C1 . 1.411(4) ?
N1 H1N . 0.853(18) ?
C1 C6 . 1.384(5) ?
C1 C2 . 1.391(5) ?
C2 C3 . 1.369(5) ?
C2 H2 . 0.9300 ?
C3 C4 . 1.371(5) ?
C4 C5 . 1.366(6) ?
C4 H4 . 0.9300 ?
C5 C6 . 1.388(5) ?
C5 H5 . 0.9300 ?
C6 H6 . 0.9300 ?
C7 C8 . 1.504(5) ?
C8 C9 . 1.515(4) ?
C8 H8A . 0.9700 ?
C8 H8B . 0.9700 ?
C9 C10 . 1.498(4) ?
C9 H9A . 0.9700 ?
C9 H9B . 0.9700 ?

loop_
_geom_hbond_atom_site_label_D
_geom_hbond_atom_site_label_H
_geom_hbond_atom_site_label_A
_geom_hbond_site_symmetry_A
_geom_hbond_distance_DH
_geom_hbond_distance_HA
_geom_hbond_distance_DA
_geom_hbond_angle_DHA
O3 H3O O1 5 0.820(19) 1.92(2) 2.693(3) 158(5)
N1 H1N O2 7_665 0.853(18) 2.024(19) 2.872(4) 173(3)

loop_
_geom_torsion_atom_site_label_1
_geom_torsion_atom_site_label_2
_geom_torsion_atom_site_label_3
_geom_torsion_atom_site_label_4
_geom_torsion_site_symmetry_1
_geom_torsion_site_symmetry_2
_geom_torsion_site_symmetry_3
_geom_torsion_site_symmetry_4
_geom_torsion
_geom_torsion_publ_flag
C7 N1 C1 C6 . . . . -4.0(6) ?
C7 N1 C1 C2 . . . . 176.7(3) ?
C6 C1 C2 C3 . . . . 0.6(5) ?
N1 C1 C2 C3 . . . . 179.9(3) ?
C1 C2 C3 C4 . . . . -0.4(5) ?
C1 C2 C3 Cl1 . . . . -179.2(3) ?
C2 C3 C4 C5 . . . . 0.0(6) ?
Cl1 C3 C4 C5 . . . . 178.8(3) ?
C3 C4 C5 C6 . . . . 0.1(6) ?
C2 C1 C6 C5 . . . . -0.5(5) ?
N1 C1 C6 C5 . . . . -179.8(3) ?
C4 C5 C6 C1 . . . . 0.2(6) ?
C1 N1 C7 O1 . . . . -1.2(5) ?
C1 N1 C7 C8 . . . . 178.9(3) ?
O1 C7 C8 C9 . . . . 1.7(4) ?
N1 C7 C8 C9 . . . . -178.4(3) ?
C7 C8 C9 C10 . . . . -71.0(4) ?
C8 C9 C10 O2 . . . . -18.4(5) ?
C8 C9 C10 O3 . . . . 162.3(3) ?

loop_
_cod_related_entry_id
_cod_related_entry_database
_cod_related_entry_code
1 ChemSpider 655312
